data_7013114
loop_
_publ_author_name
'Chisholm, Malcolm H.'
'Click, Damon R.'
'Gallucci, Judith C.'
'Hadad, Christopher M.'

_publ_section_title
;
 Reactions of [W2(OCH2tBu)8] (M?M) with diazobenzene and
 trimethylsilyldiazomethane. Preparation and structures of
 W2(OCH2tBu)8(NPh) and W2(OCH2tBu)8(N2C(H)SiMe3)
;
_journal_issue 16
_journal_name_full 'Dalton Transactions'
_journal_page_first 3205
_journal_paper_doi 10.1039/b304587k
_journal_year 2003
_chemical_formula_moiety '(C46 H93 N O8 W2), C3 H7'
_chemical_formula_sum 'C49 H100 N O8 W2'
_chemical_formula_weight 1199.00
_chemical_name_systematic
; 
? 
;
_space_group_IT_number 2
_symmetry_cell_setting triclinic
_symmetry_space_group_name_Hall '-P 1'
_symmetry_space_group_name_H-M 'P -1'
_atom_sites_solution_hydrogens geom
_atom_sites_solution_primary heavy
_atom_sites_solution_secondary difmap
_audit_creation_method SHELXL-93
_cell_angle_alpha 92.84(1)
_cell_angle_beta 99.67(1)
_cell_angle_gamma 102.96(1)
_cell_formula_units_Z 2
_cell_length_a 12.030(1)
_cell_length_b 12.048(1)
_cell_length_c 20.567(2)
_cell_measurement_temperature 200(2)
_cell_volume 2851.9(5)
_computing_cell_refinement 'DENZO (Otwinowski & Minor, 1997)'
_computing_data_collection 'COLLECT (Nonius, 1999)'
_computing_data_reduction 'DENZO (Otwinowski & Minor, 1997)'
_computing_structure_refinement 'SHELXL-93 (Sheldrick, 1993)'
_computing_structure_solution 'SHELXS-86 (Sheldrick, 1990)'
_diffrn_ambient_temperature 200(2)
_diffrn_measurement_device 'Nonius Kappa CCD'
_diffrn_measurement_method 'phi and omega scans'
_diffrn_radiation_monochromator graphite
_diffrn_radiation_source 'fine-focus sealed tube'
_diffrn_radiation_type MoK\a
_diffrn_radiation_wavelength 0.71073
_diffrn_reflns_av_R_equivalents 0.046
_diffrn_reflns_av_sigmaI/netI 0.0420
_diffrn_reflns_limit_h_max 15
_diffrn_reflns_limit_h_min 0
_diffrn_reflns_limit_k_max 15
_diffrn_reflns_limit_k_min -15
_diffrn_reflns_limit_l_max 26
_diffrn_reflns_limit_l_min -26
_diffrn_reflns_number 63505
_diffrn_reflns_theta_max 27.51
_diffrn_reflns_theta_min 2.17
_exptl_absorpt_coefficient_mu 4.075
_exptl_crystal_colour orange-red
_exptl_crystal_density_diffrn 1.396
_exptl_crystal_description 'rectangular rod'
_exptl_crystal_F_000 1226
_exptl_crystal_size_max 0.31
_exptl_crystal_size_mid 0.15
_exptl_crystal_size_min 0.08
_refine_diff_density_max 1.434
_refine_diff_density_min -1.006
_refine_ls_extinction_method none
_refine_ls_goodness_of_fit_all 1.092
_refine_ls_goodness_of_fit_obs 1.148
_refine_ls_hydrogen_treatment constr
_refine_ls_matrix_type full
_refine_ls_number_parameters 550
_refine_ls_number_reflns 13080
_refine_ls_number_restraints 0
_refine_ls_restrained_S_all 1.092
_refine_ls_restrained_S_obs 1.148
_refine_ls_R_factor_all 0.0481
_refine_ls_R_factor_obs 0.0295
_refine_ls_shift/esd_max -0.096
_refine_ls_shift/esd_mean 0.002
_refine_ls_structure_factor_coef Fsqd
_refine_ls_weighting_details 'w=1/[\s^2^(Fo^2^)+(0.0121P)^2^+4.6791P] where P=(Fo^2^+2Fc^2^)/3'
_refine_ls_weighting_scheme calc
_refine_ls_wR_factor_all 0.0613
_refine_ls_wR_factor_obs 0.0569
_reflns_number_observed 10310
_reflns_number_total 13080
_reflns_observed_criterion >2sigma(I)
_cod_data_source_file b304587k.txt
_cod_data_source_block Chisholm985
_cod_depositor_comments
;
The following automatic conversions were performed:

'_refine_ls_weighting_scheme' value 'calc
w=1/[\s^2^(Fo^2^)+(0.0121P)^2^+4.6791P] where P=(Fo^2^+2Fc^2^)/3' was
changed to 'calc'. New tag '_refine_ls_weighting_details' was
created. The value of the new tag was set to
'w=1/[\s^2^(Fo^2^)+(0.0121P)^2^+4.6791P] where P=(Fo^2^+2Fc^2^)/3'.

Automatic conversion script
Id: cif_fix_values 3143 2015-03-26 13:38:13Z robertas 
;
_cod_original_sg_symbol_H-M P_-1
_cod_database_code 7013114

loop_
_symmetry_equiv_pos_as_xyz
'x, y, z'
'-x, -y, -z'

loop_
_atom_site_aniso_label
_atom_site_aniso_U_11
_atom_site_aniso_U_22
_atom_site_aniso_U_33
_atom_site_aniso_U_23
_atom_site_aniso_U_13
_atom_site_aniso_U_12
W1 0.02186(8) 0.02460(9) 0.02470(8) 0.00106(6) 0.00536(6) 0.00388(6)
W2 0.02442(9) 0.02678(9) 0.03122(9) 0.00185(7) 0.00954(7) 0.00525(7)
O1 0.037(2) 0.0263(14) 0.0315(14) 0.0055(11) 0.0109(12) 0.0038(12)
O2 0.0258(14) 0.039(2) 0.0252(14) -0.0018(12) 0.0001(11) 0.0076(12)
O3 0.0211(13) 0.0295(14) 0.0271(13) -0.0009(11) 0.0060(11) 0.0045(11)
O4 0.0268(14) 0.0245(14) 0.0306(14) 0.0069(11) 0.0082(11) 0.0047(11)
O5 0.0238(13) 0.0323(15) 0.0246(13) 0.0022(11) 0.0022(11) 0.0087(11)
O6 0.0267(14) 0.0280(15) 0.048(2) 0.0027(13) 0.0102(12) 0.0094(12)
O7 0.049(2) 0.043(2) 0.033(2) 0.0040(13) 0.0198(14) 0.0092(14)
O8 0.0239(14) 0.0288(15) 0.045(2) -0.0007(12) 0.0105(12) 0.0031(11)
N 0.028(2) 0.026(2) 0.024(2) 0.0021(13) 0.0045(13) 0.0071(14)
C1 0.043(2) 0.036(2) 0.027(2) 0.003(2) 0.004(2) 0.011(2)
C2 0.045(3) 0.035(2) 0.037(2) -0.001(2) 0.000(2) 0.006(2)
C3 0.059(3) 0.034(3) 0.048(3) -0.006(2) -0.005(2) 0.007(2)
C4 0.089(4) 0.035(3) 0.040(3) -0.005(2) -0.007(3) 0.016(3)
C5 0.079(4) 0.047(3) 0.038(3) -0.001(2) 0.015(3) 0.025(3)
C6 0.055(3) 0.039(3) 0.040(2) 0.003(2) 0.016(2) 0.017(2)
C7 0.035(2) 0.035(2) 0.037(2) 0.008(2) 0.006(2) 0.013(2)
C8 0.064(3) 0.030(2) 0.056(3) 0.017(2) 0.026(3) 0.014(2)
C9 0.198(8) 0.048(4) 0.095(5) 0.023(3) 0.107(5) 0.031(4)
C10 0.039(3) 0.061(4) 0.156(6) 0.038(4) 0.028(4) 0.000(3)
C11 0.104(5) 0.039(3) 0.077(4) 0.019(3) 0.025(3) 0.023(3)
C12 0.041(2) 0.037(2) 0.029(2) 0.003(2) 0.005(2) 0.011(2)
C13 0.039(3) 0.051(3) 0.038(2) -0.004(2) -0.011(2) 0.011(2)
C14 0.041(3) 0.080(4) 0.081(4) -0.009(3) -0.016(3) 0.026(3)
C15 0.043(3) 0.070(4) 0.069(4) 0.000(3) -0.008(3) -0.008(3)
C16 0.084(4) 0.111(5) 0.040(3) 0.000(3) -0.018(3) 0.023(4)
C17 0.025(2) 0.029(2) 0.037(2) -0.006(2) 0.010(2) 0.001(2)
C18 0.028(2) 0.031(2) 0.036(2) -0.003(2) 0.011(2) 0.004(2)
C19 0.051(3) 0.085(4) 0.034(2) 0.004(2) 0.009(2) 0.022(3)
C20 0.041(3) 0.060(3) 0.055(3) -0.001(2) 0.024(2) 0.013(2)
C21 0.059(3) 0.038(3) 0.061(3) -0.011(2) 0.025(3) 0.004(2)
C22 0.029(2) 0.029(2) 0.035(2) 0.002(2) 0.005(2) 0.004(2)
C23 0.034(2) 0.029(2) 0.038(2) 0.006(2) 0.006(2) 0.009(2)
C24 0.034(2) 0.044(3) 0.059(3) 0.008(2) 0.002(2) 0.015(2)
C25 0.057(3) 0.030(2) 0.057(3) 0.005(2) 0.007(2) 0.011(2)
C26 0.066(3) 0.046(3) 0.037(2) 0.011(2) 0.013(2) 0.023(2)
C27 0.029(2) 0.034(2) 0.029(2) -0.002(2) 0.003(2) 0.008(2)
C28 0.031(2) 0.036(2) 0.030(2) 0.000(2) -0.002(2) 0.009(2)
C29 0.056(3) 0.051(3) 0.037(2) 0.009(2) 0.005(2) 0.010(2)
C30 0.045(3) 0.055(3) 0.040(3) -0.010(2) -0.007(2) 0.014(2)
C31 0.032(2) 0.056(3) 0.046(3) 0.001(2) 0.000(2) 0.012(2)
C32 0.031(2) 0.034(2) 0.041(2) 0.001(2) 0.007(2) 0.007(2)
C33 0.039(2) 0.032(2) 0.057(3) 0.004(2) 0.011(2) 0.014(2)
C34 0.064(4) 0.068(4) 0.075(4) 0.001(3) 0.023(3) 0.032(3)
C35 0.036(3) 0.043(3) 0.118(5) -0.002(3) 0.011(3) 0.014(2)
C36 0.063(3) 0.053(3) 0.084(4) 0.020(3) 0.013(3) 0.021(3)
C37 0.062(3) 0.049(3) 0.039(3) -0.001(2) 0.010(2) 0.005(2)
C38 0.079(4) 0.068(4) 0.039(3) 0.003(3) 0.024(3) 0.001(3)
C39 0.158(8) 0.176(8) 0.043(4) -0.014(4) 0.015(4) -0.053(6)
C40 0.140(7) 0.092(5) 0.071(4) 0.017(4) 0.042(4) -0.023(5)
C41 0.158(7) 0.132(7) 0.092(5) 0.003(5) 0.085(5) 0.056(6)
C42 0.029(2) 0.037(2) 0.045(2) -0.001(2) 0.014(2) 0.006(2)
C43 0.028(2) 0.035(2) 0.050(3) 0.003(2) 0.013(2) 0.000(2)
C44 0.063(3) 0.047(3) 0.058(3) -0.014(2) 0.015(3) -0.009(3)
C45 0.053(3) 0.057(3) 0.076(4) 0.027(3) 0.018(3) 0.009(3)
C46 0.032(3) 0.048(3) 0.094(4) 0.002(3) 0.019(3) -0.003(2)

loop_
_atom_site_label
_atom_site_type_symbol
_atom_site_fract_x
_atom_site_fract_y
_atom_site_fract_z
_atom_site_U_iso_or_equiv
_atom_site_thermal_displace_type
_atom_site_occupancy
_atom_site_calc_flag
_atom_site_refinement_flags
_atom_site_disorder_group
W1 W 0.253563(12) 0.317109(12) 0.216212(7) 0.02389(4) Uani 1 d . .
W2 W 0.055347(13) 0.280757(13) 0.251728(7) 0.02710(5) Uani 1 d . .
O1 O 0.3064(2) 0.4395(2) 0.16738(12) 0.0314(6) Uani 1 d . .
O2 O 0.3896(2) 0.3223(2) 0.27846(12) 0.0309(6) Uani 1 d . .
O3 O 0.3045(2) 0.2185(2) 0.15542(11) 0.0261(6) Uani 1 d . .
O4 O 0.1668(2) 0.1704(2) 0.25295(12) 0.0270(6) Uani 1 d . .
O5 O 0.0895(2) 0.2744(2) 0.15547(11) 0.0268(6) Uani 1 d . .
O6 O -0.0481(2) 0.3756(2) 0.22883(13) 0.0335(6) Uani 1 d . .
O7 O 0.0405(2) 0.2615(2) 0.34040(13) 0.0403(7) Uani 1 d . .
O8 O -0.0730(2) 0.1465(2) 0.22482(13) 0.0326(6) Uani 1 d . .
N N 0.1923(3) 0.4121(3) 0.27674(14) 0.0260(7) Uani 1 d . .
C1 C 0.2285(4) 0.5184(3) 0.3160(2) 0.0350(9) Uani 1 d . .
C2 C 0.3420(4) 0.5845(4) 0.3220(2) 0.0405(10) Uani 1 d . .
H2 H 0.3950(4) 0.5584(4) 0.2991(2) 0.049 Uiso 1 calc R .
C3 C 0.3777(4) 0.6875(4) 0.3610(2) 0.0497(12) Uani 1 d . .
H3 H 0.4547(4) 0.7320(4) 0.3644(2) 0.060 Uiso 1 calc R .
C4 C 0.3021(5) 0.7256(4) 0.3946(2) 0.0569(14) Uani 1 d . .
H4 H 0.3274(5) 0.7956(4) 0.4221(2) 0.068 Uiso 1 calc R .
C5 C 0.1898(5) 0.6624(4) 0.3886(2) 0.0526(13) Uani 1 d . .
H5 H 0.1373(5) 0.6900(4) 0.4112(2) 0.063 Uiso 1 calc R .
C6 C 0.1522(4) 0.5588(4) 0.3497(2) 0.0430(11) Uani 1 d . .
H6 H 0.0746(4) 0.5155(4) 0.3462(2) 0.052 Uiso 1 calc R .
C7 C 0.2809(3) 0.5458(3) 0.1534(2) 0.0349(9) Uani 1 d . .
H7A H 0.2705(3) 0.5855(3) 0.1944(2) 0.042 Uiso 1 calc R .
H7B H 0.2074(3) 0.5327(3) 0.1209(2) 0.042 Uiso 1 calc R .
C8 C 0.3782(4) 0.6203(4) 0.1255(2) 0.0475(12) Uani 1 d . .
C9 C 0.3847(7) 0.5639(5) 0.0583(3) 0.103(3) Uani 1 d . .
H9A H 0.3126(18) 0.5602(39) 0.0270(8) 0.155 Uiso 1 calc R .
H9B H 0.3954(45) 0.4863(17) 0.0635(5) 0.155 Uiso 1 calc R .
H9C H 0.4503(27) 0.6090(25) 0.0413(12) 0.155 Uiso 1 calc R .
C10 C 0.4923(4) 0.6357(5) 0.1744(3) 0.085(2) Uani 1 d . .
H10A H 0.5564(6) 0.6770(32) 0.1547(9) 0.128 Uiso 1 calc R .
H10B H 0.5051(19) 0.5605(5) 0.1848(17) 0.128 Uiso 1 calc R .
H10C H 0.4886(14) 0.6794(31) 0.2152(9) 0.128 Uiso 1 calc R .
C11 C 0.3491(5) 0.7365(4) 0.1165(3) 0.071(2) Uani 1 d . .
H11A H 0.2713(14) 0.7253(5) 0.0897(16) 0.107 Uiso 1 calc R .
H11B H 0.4060(19) 0.7834(12) 0.0940(17) 0.107 Uiso 1 calc R .
H11C H 0.3514(32) 0.7751(14) 0.1599(3) 0.107 Uiso 1 calc R .
C12 C 0.4133(3) 0.3261(4) 0.3486(2) 0.0356(10) Uani 1 d . .
H12A H 0.3781(3) 0.2507(4) 0.3625(2) 0.043 Uiso 1 calc R .
H12B H 0.3777(3) 0.3838(4) 0.3675(2) 0.043 Uiso 1 calc R .
C13 C 0.5450(4) 0.3568(4) 0.3755(2) 0.0453(11) Uani 1 d . .
C14 C 0.5997(4) 0.2672(5) 0.3466(3) 0.069(2) Uani 1 d . .
H14A H 0.5943(28) 0.2725(21) 0.2988(4) 0.103 Uiso 1 calc R .
H14B H 0.5584(20) 0.1907(5) 0.3546(16) 0.103 Uiso 1 calc R .
H14C H 0.6814(9) 0.2810(19) 0.3679(13) 0.103 Uiso 1 calc R .
C15 C 0.6005(4) 0.4744(5) 0.3571(3) 0.067(2) Uani 1 d . .
H15A H 0.5702(23) 0.5324(5) 0.3789(14) 0.100 Uiso 1 calc R .
H15B H 0.5822(26) 0.4765(10) 0.3089(3) 0.100 Uiso 1 calc R .
H15C H 0.6848(5) 0.4902(13) 0.3715(16) 0.100 Uiso 1 calc R .
C16 C 0.5600(5) 0.3572(6) 0.4515(2) 0.082(2) Uani 1 d . .
H16A H 0.5240(32) 0.2813(11) 0.4630(2) 0.123 Uiso 1 calc R .
H16B H 0.5226(32) 0.4139(26) 0.4687(3) 0.123 Uiso 1 calc R .
H16C H 0.6428(5) 0.3768(36) 0.4709(3) 0.123 Uiso 1 calc R .
C17 C 0.4158(3) 0.2345(3) 0.1394(2) 0.0310(9) Uani 1 d . .
H17A H 0.4683(3) 0.2111(3) 0.1758(2) 0.037 Uiso 1 calc R .
H17B H 0.4466(3) 0.3168(3) 0.1354(2) 0.037 Uiso 1 calc R .
C18 C 0.4154(3) 0.1662(3) 0.0749(2) 0.0320(9) Uani 1 d . .
C19 C 0.3420(4) 0.2070(5) 0.0172(2) 0.0553(13) Uani 1 d . .
H19A H 0.3467(23) 0.1665(20) -0.0244(3) 0.083 Uiso 1 calc R .
H19B H 0.3711(18) 0.2894(7) 0.0157(10) 0.083 Uiso 1 calc R .
H19C H 0.2610(6) 0.1913(25) 0.0232(8) 0.083 Uiso 1 calc R .
C20 C 0.5405(4) 0.1861(4) 0.0635(2) 0.0502(12) Uani 1 d . .
H20A H 0.5428(5) 0.1397(20) 0.0235(8) 0.075 Uiso 1 calc R .
H20B H 0.5889(6) 0.1642(24) 0.1017(7) 0.075 Uiso 1 calc R .
H20C H 0.5700(9) 0.2672(6) 0.0581(15) 0.075 Uiso 1 calc R .
C21 C 0.3676(4) 0.0395(4) 0.0801(2) 0.0526(13) Uani 1 d . .
H21A H 0.3666(25) -0.0039(5) 0.0383(6) 0.079 Uiso 1 calc R .
H21B H 0.2885(10) 0.0273(5) 0.0890(15) 0.079 Uiso 1 calc R .
H21C H 0.4170(15) 0.0136(7) 0.1162(10) 0.079 Uiso 1 calc R .
C22 C 0.1417(3) 0.0515(3) 0.2271(2) 0.0312(9) Uani 1 d . .
H22A H 0.1657(3) 0.0475(3) 0.1835(2) 0.037 Uiso 1 calc R .
H22B H 0.0568(3) 0.0195(3) 0.2201(2) 0.037 Uiso 1 calc R .
C23 C 0.2022(3) -0.0220(3) 0.2722(2) 0.0333(9) Uani 1 d . .
C24 C 0.3325(3) 0.0094(4) 0.2737(2) 0.0454(11) Uani 1 d . .
H24A H 0.3699(4) -0.0379(17) 0.3036(11) 0.068 Uiso 1 calc R .
H24B H 0.3637(5) 0.0903(7) 0.2896(13) 0.068 Uiso 1 calc R .
H24C H 0.3477(4) -0.0040(23) 0.2290(3) 0.068 Uiso 1 calc R .
C25 C 0.1523(4) -0.1461(4) 0.2417(2) 0.0482(12) Uani 1 d . .
H25A H 0.1948(17) -0.1965(5) 0.2658(9) 0.072 Uiso 1 calc R .
H25B H 0.1602(23) -0.1514(6) 0.1951(4) 0.072 Uiso 1 calc R .
H25C H 0.0701(8) -0.1694(9) 0.2449(13) 0.072 Uiso 1 calc R .
C26 C 0.1759(4) -0.0103(4) 0.3421(2) 0.0472(12) Uani 1 d . .
H26A H 0.2137(21) 0.0668(9) 0.3630(6) 0.071 Uiso 1 calc R .
H26B H 0.2053(23) -0.0668(17) 0.3685(5) 0.071 Uiso 1 calc R .
H26C H 0.0918(4) -0.0236(25) 0.3397(2) 0.071 Uiso 1 calc R .
C27 C 0.0465(3) 0.1891(3) 0.0991(2) 0.0312(9) Uani 1 d . .
H27A H 0.0009(3) 0.1188(3) 0.1137(2) 0.037 Uiso 1 calc R .
H27B H 0.1133(3) 0.1695(3) 0.0829(2) 0.037 Uiso 1 calc R .
C28 C -0.0292(3) 0.2287(3) 0.0422(2) 0.0330(9) Uani 1 d . .
C29 C 0.0322(4) 0.3450(4) 0.0246(2) 0.0488(12) Uani 1 d . .
H29A H -0.0145(13) 0.3664(12) -0.0144(9) 0.073 Uiso 1 calc R .
H29B H 0.1083(11) 0.3411(8) 0.0149(14) 0.073 Uiso 1 calc R .
H29C H 0.0423(23) 0.4023(6) 0.0620(6) 0.073 Uiso 1 calc R .
C30 C -0.0492(4) 0.1396(4) -0.0170(2) 0.0486(12) Uani 1 d . .
H30A H -0.1028(21) 0.1585(15) -0.0539(5) 0.073 Uiso 1 calc R .
H30B H -0.0825(24) 0.0637(5) -0.0043(5) 0.073 Uiso 1 calc R .
H30C H 0.0250(6) 0.1396(18) -0.0308(10) 0.073 Uiso 1 calc R .
C31 C -0.1456(4) 0.2338(4) 0.0609(2) 0.0455(11) Uani 1 d . .
H31A H -0.1903(11) 0.2676(22) 0.0263(7) 0.068 Uiso 1 calc R .
H31B H -0.1323(4) 0.2808(20) 0.1030(7) 0.068 Uiso 1 calc R .
H31C H -0.1891(11) 0.1563(5) 0.0655(14) 0.068 Uiso 1 calc R .
C32 C -0.0405(3) 0.4771(3) 0.1961(2) 0.0357(10) Uani 1 d . .
H32A H -0.0368(3) 0.4597(3) 0.1491(2) 0.043 Uiso 1 calc R .
H32B H 0.0320(3) 0.5334(3) 0.2166(2) 0.043 Uiso 1 calc R .
C33 C -0.1438(4) 0.5292(4) 0.1998(2) 0.0416(11) Uani 1 d . .
C34 C -0.1392(5) 0.5763(5) 0.2712(3) 0.0655(15) Uani 1 d . .
H34A H -0.0683(16) 0.6368(21) 0.2855(7) 0.098 Uiso 1 calc R .
H34B H -0.1391(31) 0.5145(8) 0.3004(4) 0.098 Uiso 1 calc R .
H34C H -0.2071(16) 0.6077(27) 0.2732(4) 0.098 Uiso 1 calc R .
C35 C -0.2574(4) 0.4405(4) 0.1758(3) 0.065(2) Uani 1 d . .
H35A H -0.2589(14) 0.4086(22) 0.1308(7) 0.098 Uiso 1 calc R .
H35B H -0.3226(4) 0.4768(8) 0.1757(17) 0.098 Uiso 1 calc R .
H35C H -0.2638(15) 0.3791(16) 0.2055(10) 0.098 Uiso 1 calc R .
C36 C -0.1365(5) 0.6272(4) 0.1549(3) 0.0652(15) Uani 1 d . .
H36A H -0.1995(19) 0.6652(19) 0.1583(13) 0.098 Uiso 1 calc R .
H36B H -0.1436(31) 0.5966(6) 0.1089(4) 0.098 Uiso 1 calc R .
H36C H -0.0617(13) 0.6824(16) 0.1687(11) 0.098 Uiso 1 calc R .
C37 C 0.1155(4) 0.2833(4) 0.4016(2) 0.0512(12) Uani 1 d . .
H37A H 0.1660(4) 0.3613(4) 0.4050(2) 0.061 Uiso 1 calc R .
H37B H 0.1659(4) 0.2283(4) 0.4049(2) 0.061 Uiso 1 calc R .
C38 C 0.0480(5) 0.2729(5) 0.4587(2) 0.0632(15) Uani 1 d . .
C39 C 0.1318(7) 0.3120(8) 0.5213(3) 0.142(4) Uani 1 d . .
H39A H 0.1579(46) 0.3956(8) 0.5251(17) 0.213 Uiso 1 calc R .
H39B H 0.1986(29) 0.2781(46) 0.5216(15) 0.213 Uiso 1 calc R .
H39C H 0.0943(19) 0.2883(53) 0.5588(3) 0.213 Uiso 1 calc R .
C40 C -0.0188(7) 0.1531(6) 0.4599(3) 0.106(3) Uani 1 d . .
H40A H -0.0785(29) 0.1315(16) 0.4198(13) 0.159 Uiso 1 calc R .
H40B H -0.0557(37) 0.1475(11) 0.4990(14) 0.159 Uiso 1 calc R .
H40C H 0.0339(10) 0.1016(8) 0.4617(25) 0.159 Uiso 1 calc R .
C41 C -0.0364(7) 0.3537(7) 0.4487(3) 0.117(3) Uani 1 d . .
H41A H -0.0795(34) 0.3405(33) 0.4031(9) 0.175 Uiso 1 calc R .
H41B H 0.0080(8) 0.4334(7) 0.4573(26) 0.175 Uiso 1 calc R .
H41C H -0.0910(31) 0.3382(32) 0.4794(19) 0.175 Uiso 1 calc R .
C42 C -0.1838(3) 0.1291(3) 0.2418(2) 0.0364(10) Uani 1 d . .
H42A H -0.2302(3) 0.1733(3) 0.2139(2) 0.044 Uiso 1 calc R .
H42B H -0.1756(3) 0.1586(3) 0.2885(2) 0.044 Uiso 1 calc R .
C43 C -0.2482(3) 0.0038(4) 0.2328(2) 0.0384(10) Uani 1 d . .
C44 C -0.2589(4) -0.0454(4) 0.1612(2) 0.0598(14) Uani 1 d . .
H44A H -0.2995(26) -0.1264(8) 0.1563(5) 0.090 Uiso 1 calc R .
H44B H -0.1813(4) -0.0379(26) 0.1506(6) 0.090 Uiso 1 calc R .
H44C H -0.3028(25) -0.0034(19) 0.1311(3) 0.090 Uiso 1 calc R .
C45 C -0.1851(4) -0.0647(4) 0.2802(3) 0.0612(14) Uani 1 d . .
H45A H -0.2285(16) -0.1448(7) 0.2746(12) 0.092 Uiso 1 calc R .
H45B H -0.1791(26) -0.0333(19) 0.3259(3) 0.092 Uiso 1 calc R .
H45C H -0.1071(12) -0.0600(24) 0.2707(11) 0.092 Uiso 1 calc R .
C46 C -0.3700(4) -0.0040(4) 0.2491(3) 0.0592(14) Uani 1 d . .
H46A H -0.3628(4) 0.0246(26) 0.2954(5) 0.089 Uiso 1 calc R .
H46B H -0.4142(11) -0.0838(5) 0.2421(16) 0.089 Uiso 1 calc R .
H46C H -0.4105(11) 0.0423(22) 0.2202(11) 0.089 Uiso 1 calc R .
C47 C 0.5327(6) -0.0262(6) 0.5014(4) 0.096(2) Uiso 1 d . .
H47A H 0.4899(6) -0.1075(6) 0.4958(4) 0.115 Uiso 1 calc R .
H47B H 0.5787(6) -0.0116(6) 0.5470(4) 0.115 Uiso 1 calc R .
C48 C 0.6099(9) -0.0135(9) 0.4586(5) 0.158(4) Uiso 1 d . .
H48A H 0.5656(9) -0.0197(9) 0.4129(5) 0.190 Uiso 1 calc R .
H48B H 0.6607(9) 0.0645(9) 0.4678(5) 0.190 Uiso 1 calc R .
C49 C 0.6713(17) -0.0820(17) 0.4608(9) 0.294(9) Uiso 1 d . .

loop_
_atom_type_symbol
_atom_type_description
_atom_type_scat_dispersion_real
_atom_type_scat_dispersion_imag
_atom_type_scat_source
C C 0.0033 0.0016 'International Tables Vol C Tables 4.2.6.8 and 6.1.1.4'
H H 0.0000 0.0000 'International Tables Vol C Tables 4.2.6.8 and 6.1.1.4'
N N 0.0061 0.0033 'International Tables Vol C Tables 4.2.6.8 and 6.1.1.4'
O O 0.0106 0.0060 'International Tables Vol C Tables 4.2.6.8 and 6.1.1.4'
W W -0.8490 6.8722 'International Tables Vol C Tables 4.2.6.8 and 6.1.1.4'

loop_
_geom_angle_atom_site_label_1
_geom_angle_atom_site_label_2
_geom_angle_atom_site_label_3
_geom_angle
_geom_angle_site_symmetry_1
_geom_angle_site_symmetry_3
_geom_angle_publ_flag
O1 W1 O2 100.63(11) . . ?
O1 W1 O3 87.97(10) . . ?
O2 W1 O3 89.29(10) . . ?
O1 W1 N 93.73(11) . . ?
O2 W1 N 93.20(11) . . ?
O3 W1 N 176.67(11) . . ?
O1 W1 O4 167.85(10) . . ?
O2 W1 O4 90.89(10) . . ?
O3 W1 O4 88.32(10) . . ?
N W1 O4 89.43(11) . . ?
O1 W1 O5 92.45(10) . . ?
O2 W1 O5 166.62(10) . . ?
O3 W1 O5 88.33(9) . . ?
N W1 O5 88.74(11) . . ?
O4 W1 O5 75.88(9) . . ?
O1 W1 W2 122.73(8) . . ?
O2 W1 W2 120.61(8) . . ?
O3 W1 W2 126.84(7) . . ?
N W1 W2 49.88(8) . . ?
O4 W1 W2 52.17(7) . . ?
O5 W1 W2 52.20(6) . . ?
O7 W2 O6 100.72(12) . . ?
O7 W2 O8 88.54(11) . . ?
O6 W2 O8 89.47(11) . . ?
O7 W2 N 93.09(12) . . ?
O6 W2 N 93.36(12) . . ?
O8 W2 N 176.42(11) . . ?
O7 W2 O4 92.32(11) . . ?
O6 W2 O4 166.50(10) . . ?
O8 W2 O4 87.35(10) . . ?
N W2 O4 89.39(11) . . ?
O7 W2 O5 168.05(11) . . ?
O6 W2 O5 90.94(10) . . ?
O8 W2 O5 88.99(10) . . ?
N W2 O5 88.76(10) . . ?
O4 W2 O5 75.89(9) . . ?
O7 W2 W1 121.50(9) . . ?
O6 W2 W1 121.44(8) . . ?
O8 W2 W1 126.64(7) . . ?
N W2 W1 49.86(8) . . ?
O4 W2 W1 52.13(6) . . ?
O5 W2 W1 52.24(6) . . ?
C7 O1 W1 137.7(2) . . ?
C12 O2 W1 133.1(2) . . ?
C17 O3 W1 126.8(2) . . ?
C22 O4 W1 129.9(2) . . ?
C22 O4 W2 129.2(2) . . ?
W1 O4 W2 75.70(8) . . ?
C27 O5 W2 132.5(2) . . ?
C27 O5 W1 128.7(2) . . ?
W2 O5 W1 75.56(8) . . ?
C32 O6 W2 133.7(2) . . ?
C37 O7 W2 135.7(3) . . ?
C42 O8 W2 126.6(2) . . ?
C1 N W2 140.5(3) . . ?
C1 N W1 139.3(3) . . ?
W2 N W1 80.26(11) . . ?
C6 C1 C2 118.7(4) . . ?
C6 C1 N 120.8(4) . . ?
C2 C1 N 120.6(4) . . ?
C3 C2 C1 120.6(4) . . ?
C3 C2 H2 119.7(3) . . ?
C1 C2 H2 119.7(2) . . ?
C4 C3 C2 120.2(5) . . ?
C4 C3 H3 119.9(3) . . ?
C2 C3 H3 119.9(3) . . ?
C3 C4 C5 120.0(4) . . ?
C3 C4 H4 120.0(3) . . ?
C5 C4 H4 120.0(3) . . ?
C4 C5 C6 120.7(5) . . ?
C4 C5 H5 119.6(3) . . ?
C6 C5 H5 119.6(3) . . ?
C5 C6 C1 119.9(4) . . ?
C5 C6 H6 120.1(3) . . ?
C1 C6 H6 120.1(3) . . ?
O1 C7 C8 110.6(3) . . ?
O1 C7 H7A 109.5(2) . . ?
C8 C7 H7A 109.5(2) . . ?
O1 C7 H7B 109.5(2) . . ?
C8 C7 H7B 109.5(2) . . ?
H7A C7 H7B 108.1 . . ?
C7 C8 C11 107.8(4) . . ?
C7 C8 C10 109.3(4) . . ?
C11 C8 C10 109.8(4) . . ?
C7 C8 C9 109.0(4) . . ?
C11 C8 C9 109.7(4) . . ?
C10 C8 C9 111.3(5) . . ?
C8 C9 H9A 109.5(4) . . ?
C8 C9 H9B 109.5(3) . . ?
H9A C9 H9B 109.5 . . ?
C8 C9 H9C 109.5(3) . . ?
H9A C9 H9C 109.5 . . ?
H9B C9 H9C 109.5 . . ?
C8 C10 H10A 109.5(3) . . ?
C8 C10 H10B 109.5(3) . . ?
H10A C10 H10B 109.5 . . ?
C8 C10 H10C 109.5(3) . . ?
H10A C10 H10C 109.5 . . ?
H10B C10 H10C 109.5 . . ?
C8 C11 H11A 109.5(3) . . ?
C8 C11 H11B 109.5(3) . . ?
H11A C11 H11B 109.5 . . ?
C8 C11 H11C 109.5(3) . . ?
H11A C11 H11C 109.5 . . ?
H11B C11 H11C 109.5 . . ?
O2 C12 C13 111.1(3) . . ?
O2 C12 H12A 109.4(2) . . ?
C13 C12 H12A 109.4(2) . . ?
O2 C12 H12B 109.4(2) . . ?
C13 C12 H12B 109.4(2) . . ?
H12A C12 H12B 108.0 . . ?
C15 C13 C14 109.7(4) . . ?
C15 C13 C12 110.5(4) . . ?
C14 C13 C12 109.4(4) . . ?
C15 C13 C16 109.8(4) . . ?
C14 C13 C16 111.0(4) . . ?
C12 C13 C16 106.5(4) . . ?
C13 C14 H14A 109.5(3) . . ?
C13 C14 H14B 109.5(3) . . ?
H14A C14 H14B 109.5 . . ?
C13 C14 H14C 109.5(2) . . ?
H14A C14 H14C 109.5 . . ?
H14B C14 H14C 109.5 . . ?
C13 C15 H15A 109.5(3) . . ?
C13 C15 H15B 109.5(3) . . ?
H15A C15 H15B 109.5 . . ?
C13 C15 H15C 109.5(3) . . ?
H15A C15 H15C 109.5 . . ?
H15B C15 H15C 109.5 . . ?
C13 C16 H16A 109.5(3) . . ?
C13 C16 H16B 109.5(3) . . ?
H16A C16 H16B 109.5 . . ?
C13 C16 H16C 109.5(3) . . ?
H16A C16 H16C 109.5 . . ?
H16B C16 H16C 109.5 . . ?
O3 C17 C18 112.4(3) . . ?
O3 C17 H17A 109.1(2) . . ?
C18 C17 H17A 109.1(2) . . ?
O3 C17 H17B 109.1(2) . . ?
C18 C17 H17B 109.1(2) . . ?
H17A C17 H17B 107.9 . . ?
C21 C18 C19 110.2(4) . . ?
C21 C18 C17 109.8(3) . . ?
C19 C18 C17 110.1(3) . . ?
C21 C18 C20 109.6(4) . . ?
C19 C18 C20 109.2(3) . . ?
C17 C18 C20 108.1(3) . . ?
C18 C19 H19A 109.5(2) . . ?
C18 C19 H19B 109.5(2) . . ?
H19A C19 H19B 109.5 . . ?
C18 C19 H19C 109.5(2) . . ?
H19A C19 H19C 109.5 . . ?
H19B C19 H19C 109.5 . . ?
C18 C20 H20A 109.5(2) . . ?
C18 C20 H20B 109.5(2) . . ?
H20A C20 H20B 109.5 . . ?
C18 C20 H20C 109.5(2) . . ?
H20A C20 H20C 109.5 . . ?
H20B C20 H20C 109.5 . . ?
C18 C21 H21A 109.5(2) . . ?
C18 C21 H21B 109.5(2) . . ?
H21A C21 H21B 109.5 . . ?
C18 C21 H21C 109.5(3) . . ?
H21A C21 H21C 109.5 . . ?
H21B C21 H21C 109.5 . . ?
O4 C22 C23 113.6(3) . . ?
O4 C22 H22A 108.8(2) . . ?
C23 C22 H22A 108.8(2) . . ?
O4 C22 H22B 108.8(2) . . ?
C23 C22 H22B 108.8(2) . . ?
H22A C22 H22B 107.7 . . ?
C22 C23 C24 110.7(3) . . ?
C22 C23 C26 110.7(3) . . ?
C24 C23 C26 110.8(4) . . ?
C22 C23 C25 105.9(3) . . ?
C24 C23 C25 109.1(3) . . ?
C26 C23 C25 109.5(3) . . ?
C23 C24 H24A 109.5(2) . . ?
C23 C24 H24B 109.5(2) . . ?
H24A C24 H24B 109.5 . . ?
C23 C24 H24C 109.5(2) . . ?
H24A C24 H24C 109.5 . . ?
H24B C24 H24C 109.5 . . ?
C23 C25 H25A 109.5(2) . . ?
C23 C25 H25B 109.5(2) . . ?
H25A C25 H25B 109.5 . . ?
C23 C25 H25C 109.5(2) . . ?
H25A C25 H25C 109.5 . . ?
H25B C25 H25C 109.5 . . ?
C23 C26 H26A 109.5(2) . . ?
C23 C26 H26B 109.5(2) . . ?
H26A C26 H26B 109.5 . . ?
C23 C26 H26C 109.5(2) . . ?
H26A C26 H26C 109.5 . . ?
H26B C26 H26C 109.5 . . ?
O5 C27 C28 113.2(3) . . ?
O5 C27 H27A 108.9(2) . . ?
C28 C27 H27A 108.9(2) . . ?
O5 C27 H27B 108.9(2) . . ?
C28 C27 H27B 108.9(2) . . ?
H27A C27 H27B 107.7 . . ?
C27 C28 C29 110.4(3) . . ?
C27 C28 C31 110.0(3) . . ?
C29 C28 C31 110.6(4) . . ?
C27 C28 C30 106.7(3) . . ?
C29 C28 C30 109.7(4) . . ?
C31 C28 C30 109.5(3) . . ?
C28 C29 H29A 109.5(2) . . ?
C28 C29 H29B 109.5(2) . . ?
H29A C29 H29B 109.5 . . ?
C28 C29 H29C 109.5(2) . . ?
H29A C29 H29C 109.5 . . ?
H29B C29 H29C 109.5 . . ?
C28 C30 H30A 109.5(2) . . ?
C28 C30 H30B 109.5(2) . . ?
H30A C30 H30B 109.5 . . ?
C28 C30 H30C 109.5(2) . . ?
H30A C30 H30C 109.5 . . ?
H30B C30 H30C 109.5 . . ?
C28 C31 H31A 109.5(2) . . ?
C28 C31 H31B 109.5(2) . . ?
H31A C31 H31B 109.5 . . ?
C28 C31 H31C 109.5(2) . . ?
H31A C31 H31C 109.5 . . ?
H31B C31 H31C 109.5 . . ?
O6 C32 C33 111.9(3) . . ?
O6 C32 H32A 109.2(2) . . ?
C33 C32 H32A 109.2(2) . . ?
O6 C32 H32B 109.2(2) . . ?
C33 C32 H32B 109.2(2) . . ?
H32A C32 H32B 107.9 . . ?
C35 C33 C32 110.6(3) . . ?
C35 C33 C36 109.2(4) . . ?
C32 C33 C36 107.7(4) . . ?
C35 C33 C34 109.6(4) . . ?
C32 C33 C34 110.2(4) . . ?
C36 C33 C34 109.4(4) . . ?
C33 C34 H34A 109.5(3) . . ?
C33 C34 H34B 109.5(3) . . ?
H34A C34 H34B 109.5 . . ?
C33 C34 H34C 109.5(3) . . ?
H34A C34 H34C 109.5 . . ?
H34B C34 H34C 109.5 . . ?
C33 C35 H35A 109.5(3) . . ?
C33 C35 H35B 109.5(2) . . ?
H35A C35 H35B 109.5 . . ?
C33 C35 H35C 109.5(3) . . ?
H35A C35 H35C 109.5 . . ?
H35B C35 H35C 109.5 . . ?
C33 C36 H36A 109.5(3) . . ?
C33 C36 H36B 109.5(3) . . ?
H36A C36 H36B 109.5 . . ?
C33 C36 H36C 109.5(3) . . ?
H36A C36 H36C 109.5 . . ?
H36B C36 H36C 109.5 . . ?
O7 C37 C38 111.1(4) . . ?
O7 C37 H37A 109.4(2) . . ?
C38 C37 H37A 109.4(3) . . ?
O7 C37 H37B 109.4(2) . . ?
C38 C37 H37B 109.4(3) . . ?
H37A C37 H37B 108.0 . . ?
C39 C38 C40 110.9(5) . . ?
C39 C38 C37 108.2(5) . . ?
C40 C38 C37 111.1(5) . . ?
C39 C38 C41 108.9(6) . . ?
C40 C38 C41 109.9(6) . . ?
C37 C38 C41 107.7(4) . . ?
C38 C39 H39A 109.5(4) . . ?
C38 C39 H39B 109.5(5) . . ?
H39A C39 H39B 109.5 . . ?
C38 C39 H39C 109.5(3) . . ?
H39A C39 H39C 109.5 . . ?
H39B C39 H39C 109.5 . . ?
C38 C40 H40A 109.5(4) . . ?
C38 C40 H40B 109.5(3) . . ?
H40A C40 H40B 109.5 . . ?
C38 C40 H40C 109.5(4) . . ?
H40A C40 H40C 109.5 . . ?
H40B C40 H40C 109.5 . . ?
C38 C41 H41A 109.5(3) . . ?
C38 C41 H41B 109.5(4) . . ?
H41A C41 H41B 109.5 . . ?
C38 C41 H41C 109.5(3) . . ?
H41A C41 H41C 109.5 . . ?
H41B C41 H41C 109.5 . . ?
O8 C42 C43 112.7(3) . . ?
O8 C42 H42A 109.1(2) . . ?
C43 C42 H42A 109.1(2) . . ?
O8 C42 H42B 109.1(2) . . ?
C43 C42 H42B 109.1(2) . . ?
H42A C42 H42B 107.8 . . ?
C42 C43 C45 110.4(4) . . ?
C42 C43 C44 110.3(3) . . ?
C45 C43 C44 109.8(4) . . ?
C42 C43 C46 108.0(3) . . ?
C45 C43 C46 108.5(4) . . ?
C44 C43 C46 109.8(4) . . ?
C43 C44 H44A 109.5(2) . . ?
C43 C44 H44B 109.5(2) . . ?
H44A C44 H44B 109.5 . . ?
C43 C44 H44C 109.5(3) . . ?
H44A C44 H44C 109.5 . . ?
H44B C44 H44C 109.5 . . ?
C43 C45 H45A 109.5(2) . . ?
C43 C45 H45B 109.5(3) . . ?
H45A C45 H45B 109.5 . . ?
C43 C45 H45C 109.5(2) . . ?
H45A C45 H45C 109.5 . . ?
H45B C45 H45C 109.5 . . ?
C43 C46 H46A 109.5(3) . . ?
C43 C46 H46B 109.5(2) . . ?
H46A C46 H46B 109.5 . . ?
C43 C46 H46C 109.5(3) . . ?
H46A C46 H46C 109.5 . . ?
H46B C46 H46C 109.5 . . ?
C47 C47 C48 120.2(11) 2_656 . ?
C47 C47 H47A 107.3(8) 2_656 . ?
C48 C47 H47A 107.3(6) . . ?
C47 C47 H47B 107.3(8) 2_656 . ?
C48 C47 H47B 107.3(6) . . ?
H47A C47 H47B 106.9 . . ?
C49 C48 C47 115.8(13) . . ?
C49 C48 H48A 108.3(11) . . ?
C47 C48 H48A 108.3(6) . . ?
C49 C48 H48B 108.3(11) . . ?
C47 C48 H48B 108.3(6) . . ?
H48A C48 H48B 107.4 . . ?

loop_
_geom_bond_atom_site_label_1
_geom_bond_atom_site_label_2
_geom_bond_distance
_geom_bond_site_symmetry_2
_geom_bond_publ_flag
W1 O1 1.878(2) . ?
W1 O2 1.887(2) . ?
W1 O3 1.946(2) . ?
W1 N 1.987(3) . ?
W1 O4 2.087(2) . ?
W1 O5 2.091(2) . ?
W1 W2 2.5613(2) . ?
W2 O7 1.883(3) . ?
W2 O6 1.889(3) . ?
W2 O8 1.952(2) . ?
W2 N 1.987(3) . ?
W2 O4 2.088(2) . ?
W2 O5 2.090(2) . ?
O1 C7 1.415(4) . ?
O2 C12 1.418(4) . ?
O3 C17 1.407(4) . ?
O4 C22 1.450(4) . ?
O5 C27 1.452(4) . ?
O6 C32 1.417(5) . ?
O7 C37 1.395(5) . ?
O8 C42 1.407(4) . ?
N C1 1.418(5) . ?
C1 C6 1.393(6) . ?
C1 C2 1.400(6) . ?
C2 C3 1.383(6) . ?
C2 H2 0.95 . ?
C3 C4 1.373(7) . ?
C3 H3 0.95 . ?
C4 C5 1.377(7) . ?
C4 H4 0.95 . ?
C5 C6 1.389(6) . ?
C5 H5 0.95 . ?
C6 H6 0.95 . ?
C7 C8 1.520(6) . ?
C7 H7A 0.99 . ?
C7 H7B 0.99 . ?
C8 C11 1.529(6) . ?
C8 C10 1.528(7) . ?
C8 C9 1.532(7) . ?
C9 H9A 0.98 . ?
C9 H9B 0.98 . ?
C9 H9C 0.98 . ?
C10 H10A 0.98 . ?
C10 H10B 0.98 . ?
C10 H10C 0.98 . ?
C11 H11A 0.98 . ?
C11 H11B 0.98 . ?
C11 H11C 0.98 . ?
C12 C13 1.542(6) . ?
C12 H12A 0.99 . ?
C12 H12B 0.99 . ?
C13 C15 1.520(7) . ?
C13 C14 1.528(6) . ?
C13 C16 1.542(6) . ?
C14 H14A 0.98 . ?
C14 H14B 0.98 . ?
C14 H14C 0.98 . ?
C15 H15A 0.98 . ?
C15 H15B 0.98 . ?
C15 H15C 0.98 . ?
C16 H16A 0.98 . ?
C16 H16B 0.98 . ?
C16 H16C 0.98 . ?
C17 C18 1.525(5) . ?
C17 H17A 0.99 . ?
C17 H17B 0.99 . ?
C18 C21 1.521(6) . ?
C18 C19 1.527(6) . ?
C18 C20 1.530(5) . ?
C19 H19A 0.98 . ?
C19 H19B 0.98 . ?
C19 H19C 0.98 . ?
C20 H20A 0.98 . ?
C20 H20B 0.98 . ?
C20 H20C 0.98 . ?
C21 H21A 0.98 . ?
C21 H21B 0.98 . ?
C21 H21C 0.98 . ?
C22 C23 1.523(5) . ?
C22 H22A 0.99 . ?
C22 H22B 0.99 . ?
C23 C24 1.522(5) . ?
C23 C26 1.530(5) . ?
C23 C25 1.539(5) . ?
C24 H24A 0.98 . ?
C24 H24B 0.98 . ?
C24 H24C 0.98 . ?
C25 H25A 0.98 . ?
C25 H25B 0.98 . ?
C25 H25C 0.98 . ?
C26 H26A 0.98 . ?
C26 H26B 0.98 . ?
C26 H26C 0.98 . ?
C27 C28 1.523(5) . ?
C27 H27A 0.99 . ?
C27 H27B 0.99 . ?
C28 C29 1.521(6) . ?
C28 C31 1.527(6) . ?
C28 C30 1.533(5) . ?
C29 H29A 0.98 . ?
C29 H29B 0.98 . ?
C29 H29C 0.98 . ?
C30 H30A 0.98 . ?
C30 H30B 0.98 . ?
C30 H30C 0.98 . ?
C31 H31A 0.98 . ?
C31 H31B 0.98 . ?
C31 H31C 0.98 . ?
C32 C33 1.524(5) . ?
C32 H32A 0.99 . ?
C32 H32B 0.99 . ?
C33 C35 1.523(6) . ?
C33 C36 1.531(6) . ?
C33 C34 1.535(6) . ?
C34 H34A 0.98 . ?
C34 H34B 0.98 . ?
C34 H34C 0.98 . ?
C35 H35A 0.98 . ?
C35 H35B 0.98 . ?
C35 H35C 0.98 . ?
C36 H36A 0.98 . ?
C36 H36B 0.98 . ?
C36 H36C 0.98 . ?
C37 C38 1.533(6) . ?
C37 H37A 0.99 . ?
C37 H37B 0.99 . ?
C38 C39 1.478(8) . ?
C38 C40 1.489(7) . ?
C38 C41 1.555(9) . ?
C39 H39A 0.98 . ?
C39 H39B 0.98 . ?
C39 H39C 0.98 . ?
C40 H40A 0.98 . ?
C40 H40B 0.98 . ?
C40 H40C 0.98 . ?
C41 H41A 0.98 . ?
C41 H41B 0.98 . ?
C41 H41C 0.98 . ?
C42 C43 1.521(5) . ?
C42 H42A 0.99 . ?
C42 H42B 0.99 . ?
C43 C45 1.524(6) . ?
C43 C44 1.532(6) . ?
C43 C46 1.542(6) . ?
C44 H44A 0.98 . ?
C44 H44B 0.98 . ?
C44 H44C 0.98 . ?
C45 H45A 0.98 . ?
C45 H45B 0.98 . ?
C45 H45C 0.98 . ?
C46 H46A 0.98 . ?
C46 H46B 0.98 . ?
C46 H46C 0.98 . ?
C47 C47 1.109(11) 2_656 ?
C47 C48 1.374(11) . ?
C47 H47A 0.99 . ?
C47 H47B 0.99 . ?
C48 C49 1.22(2) . ?
C48 H48A 0.99 . ?
C48 H48B 0.99 . ?

loop_
_geom_torsion_atom_site_label_1
_geom_torsion_atom_site_label_2
_geom_torsion_atom_site_label_3
_geom_torsion_atom_site_label_4
_geom_torsion
_geom_torsion_site_symmetry_1
_geom_torsion_site_symmetry_2
_geom_torsion_site_symmetry_3
_geom_torsion_site_symmetry_4
_geom_torsion_publ_flag
O1 W1 W2 O7 -128.14(14) . . . . ?
O2 W1 W2 O7 1.29(14) . . . . ?
O3 W1 W2 O7 116.46(14) . . . . ?
N W1 W2 O7 -64.27(15) . . . . ?
O4 W1 W2 O7 65.39(13) . . . . ?
O5 W1 W2 O7 167.61(13) . . . . ?
O1 W1 W2 O6 0.94(13) . . . . ?
O2 W1 W2 O6 130.36(13) . . . . ?
O3 W1 W2 O6 -114.46(13) . . . . ?
N W1 W2 O6 64.81(14) . . . . ?
O4 W1 W2 O6 -165.54(12) . . . . ?
O5 W1 W2 O6 -63.31(13) . . . . ?
O1 W1 W2 O8 117.12(13) . . . . ?
O2 W1 W2 O8 -113.46(14) . . . . ?
O3 W1 W2 O8 1.72(13) . . . . ?
N W1 W2 O8 -179.01(14) . . . . ?
O4 W1 W2 O8 -49.36(13) . . . . ?
O5 W1 W2 O8 52.87(13) . . . . ?
O1 W1 W2 N -63.87(14) . . . . ?
O2 W1 W2 N 65.55(14) . . . . ?
O3 W1 W2 N -179.27(14) . . . . ?
N W1 W2 N 0.0 . . . . ?
O4 W1 W2 N 129.66(14) . . . . ?
O5 W1 W2 N -128.12(14) . . . . ?
O1 W1 W2 O4 166.48(12) . . . . ?
O2 W1 W2 O4 -64.10(12) . . . . ?
O3 W1 W2 O4 51.07(12) . . . . ?
N W1 W2 O4 -129.66(14) . . . . ?
O4 W1 W2 O4 0.0 . . . . ?
O5 W1 W2 O4 102.22(12) . . . . ?
O1 W1 W2 O5 64.25(12) . . . . ?
O2 W1 W2 O5 -166.32(12) . . . . ?
O3 W1 W2 O5 -51.15(13) . . . . ?
N W1 W2 O5 128.12(14) . . . . ?
O4 W1 W2 O5 -102.22(12) . . . . ?
O5 W1 W2 O5 0.0 . . . . ?
O2 W1 O1 C7 -118.0(3) . . . . ?
O3 W1 O1 C7 153.1(3) . . . . ?
N W1 O1 C7 -24.0(4) . . . . ?
O4 W1 O1 C7 80.8(6) . . . . ?
O5 W1 O1 C7 64.9(3) . . . . ?
W2 W1 O1 C7 19.5(4) . . . . ?
O1 W1 O2 C12 127.9(3) . . . . ?
O3 W1 O2 C12 -144.3(3) . . . . ?
N W1 O2 C12 33.5(3) . . . . ?
O4 W1 O2 C12 -56.0(3) . . . . ?
O5 W1 O2 C12 -64.6(6) . . . . ?
W2 W1 O2 C12 -10.7(4) . . . . ?
O1 W1 O3 C17 54.2(3) . . . . ?
O2 W1 O3 C17 -46.4(3) . . . . ?
N W1 O3 C17 175.1(18) . . . . ?
O4 W1 O3 C17 -137.4(3) . . . . ?
O5 W1 O3 C17 146.7(3) . . . . ?
W2 W1 O3 C17 -175.3(2) . . . . ?
O1 W1 O4 C22 60.4(6) . . . . ?
O2 W1 O4 C22 -101.1(3) . . . . ?
O3 W1 O4 C22 -11.8(3) . . . . ?
N W1 O4 C22 165.7(3) . . . . ?
O5 W1 O4 C22 76.9(3) . . . . ?
W2 W1 O4 C22 129.6(3) . . . . ?
O1 W1 O4 W2 -69.2(5) . . . . ?
O2 W1 O4 W2 129.26(9) . . . . ?
O3 W1 O4 W2 -141.48(9) . . . . ?
N W1 O4 W2 36.07(10) . . . . ?
O5 W1 O4 W2 -52.77(8) . . . . ?
W2 W1 O4 W2 0.0 . . . . ?
O7 W2 O4 C22 100.5(3) . . . . ?
O6 W2 O4 C22 -64.5(5) . . . . ?
O8 W2 O4 C22 12.1(3) . . . . ?
N W2 O4 C22 -166.4(3) . . . . ?
O5 W2 O4 C22 -77.5(3) . . . . ?
W1 W2 O4 C22 -130.3(3) . . . . ?
O7 W2 O4 W1 -129.12(10) . . . . ?
O6 W2 O4 W1 65.9(4) . . . . ?
O8 W2 O4 W1 142.45(9) . . . . ?
N W2 O4 W1 -36.06(10) . . . . ?
O5 W2 O4 W1 52.82(8) . . . . ?
W1 W2 O4 W1 0.0 . . . . ?
O7 W2 O5 C27 67.6(6) . . . . ?
O6 W2 O5 C27 -99.9(3) . . . . ?
O8 W2 O5 C27 -10.5(3) . . . . ?
N W2 O5 C27 166.7(3) . . . . ?
O4 W2 O5 C27 77.1(3) . . . . ?
W1 W2 O5 C27 129.8(3) . . . . ?
O7 W2 O5 W1 -62.1(5) . . . . ?
O6 W2 O5 W1 130.32(9) . . . . ?
O8 W2 O5 W1 -140.22(9) . . . . ?
N W2 O5 W1 36.98(10) . . . . ?
O4 W2 O5 W1 -52.70(8) . . . . ?
W1 W2 O5 W1 0.0 . . . . ?
O1 W1 O5 C27 95.9(3) . . . . ?
O2 W1 O5 C27 -71.9(5) . . . . ?
O3 W1 O5 C27 8.0(3) . . . . ?
N W1 O5 C27 -170.4(3) . . . . ?
O4 W1 O5 C27 -80.7(3) . . . . ?
W2 W1 O5 C27 -133.4(3) . . . . ?
O1 W1 O5 W2 -130.67(9) . . . . ?
O2 W1 O5 W2 61.6(4) . . . . ?
O3 W1 O5 W2 141.43(9) . . . . ?
N W1 O5 W2 -36.99(10) . . . . ?
O4 W1 O5 W2 52.74(8) . . . . ?
W2 W1 O5 W2 0.0 . . . . ?
O7 W2 O6 C32 133.2(3) . . . . ?
O8 W2 O6 C32 -138.4(3) . . . . ?
N W2 O6 C32 39.4(3) . . . . ?
O4 W2 O6 C32 -62.1(6) . . . . ?
O5 W2 O6 C32 -49.4(3) . . . . ?
W1 W2 O6 C32 -4.4(4) . . . . ?
O6 W2 O7 C37 -121.9(4) . . . . ?
O8 W2 O7 C37 149.0(4) . . . . ?
N W2 O7 C37 -27.8(4) . . . . ?
O4 W2 O7 C37 61.7(4) . . . . ?
O5 W2 O7 C37 70.8(7) . . . . ?
W1 W2 O7 C37 15.8(4) . . . . ?
O7 W2 O8 C42 54.1(3) . . . . ?
O6 W2 O8 C42 -46.6(3) . . . . ?
N W2 O8 C42 171.2(17) . . . . ?
O4 W2 O8 C42 146.5(3) . . . . ?
O5 W2 O8 C42 -137.6(3) . . . . ?
W1 W2 O8 C42 -176.7(3) . . . . ?
O7 W2 N C1 -51.0(4) . . . . ?
O6 W2 N C1 49.9(4) . . . . ?
O8 W2 N C1 -167.9(16) . . . . ?
O4 W2 N C1 -143.3(4) . . . . ?
O5 W2 N C1 140.8(4) . . . . ?
W1 W2 N C1 179.3(4) . . . . ?
O7 W2 N W1 129.72(11) . . . . ?
O6 W2 N W1 -129.34(11) . . . . ?
O8 W2 N W1 12.8(19) . . . . ?
O4 W2 N W1 37.43(10) . . . . ?
O5 W2 N W1 -38.47(10) . . . . ?
W1 W2 N W1 0.0 . . . . ?
O1 W1 N C1 -48.5(4) . . . . ?
O2 W1 N C1 52.4(4) . . . . ?
O3 W1 N C1 -169.2(17) . . . . ?
O4 W1 N C1 143.3(4) . . . . ?
O5 W1 N C1 -140.8(4) . . . . ?
W2 W1 N C1 -179.3(4) . . . . ?
O1 W1 N W2 130.81(10) . . . . ?
O2 W1 N W2 -128.31(11) . . . . ?
O3 W1 N W2 10.1(19) . . . . ?
O4 W1 N W2 -37.45(10) . . . . ?
O5 W1 N W2 38.44(10) . . . . ?
W2 W1 N W2 0.0 . . . . ?
W2 N C1 C6 -3.1(6) . . . . ?
W1 N C1 C6 175.8(3) . . . . ?
W2 N C1 C2 176.5(3) . . . . ?
W1 N C1 C2 -4.6(6) . . . . ?
C6 C1 C2 C3 0.4(6) . . . . ?
N C1 C2 C3 -179.2(4) . . . . ?
C1 C2 C3 C4 0.5(7) . . . . ?
C2 C3 C4 C5 -1.4(7) . . . . ?
C3 C4 C5 C6 1.4(7) . . . . ?
C4 C5 C6 C1 -0.5(7) . . . . ?
C2 C1 C6 C5 -0.4(6) . . . . ?
N C1 C6 C5 179.2(4) . . . . ?
W1 O1 C7 C8 164.2(3) . . . . ?
O1 C7 C8 C11 -175.8(4) . . . . ?
O1 C7 C8 C10 -56.6(5) . . . . ?
O1 C7 C8 C9 65.2(5) . . . . ?
W1 O2 C12 C13 -167.1(3) . . . . ?
O2 C12 C13 C15 61.3(5) . . . . ?
O2 C12 C13 C14 -59.5(5) . . . . ?
O2 C12 C13 C16 -179.5(4) . . . . ?
W1 O3 C17 C18 -160.8(2) . . . . ?
O3 C17 C18 C21 -58.5(5) . . . . ?
O3 C17 C18 C19 62.9(4) . . . . ?
O3 C17 C18 C20 -177.9(3) . . . . ?
W1 O4 C22 C23 115.3(3) . . . . ?
W2 O4 C22 C23 -139.1(3) . . . . ?
O4 C22 C23 C24 -69.5(4) . . . . ?
O4 C22 C23 C26 53.7(4) . . . . ?
O4 C22 C23 C25 172.3(3) . . . . ?
W2 O5 C27 C28 112.3(3) . . . . ?
W1 O5 C27 C28 -140.2(3) . . . . ?
O5 C27 C28 C29 51.0(4) . . . . ?
O5 C27 C28 C31 -71.3(4) . . . . ?
O5 C27 C28 C30 170.1(3) . . . . ?
W2 O6 C32 C33 -171.2(3) . . . . ?
O6 C32 C33 C35 -52.6(5) . . . . ?
O6 C32 C33 C36 -171.8(4) . . . . ?
O6 C32 C33 C34 68.9(4) . . . . ?
W2 O7 C37 C38 167.7(3) . . . . ?
O7 C37 C38 C39 -172.5(5) . . . . ?
O7 C37 C38 C40 65.5(6) . . . . ?
O7 C37 C38 C41 -54.9(6) . . . . ?
W2 O8 C42 C43 -160.9(3) . . . . ?
O8 C42 C43 C45 64.5(5) . . . . ?
O8 C42 C43 C44 -57.0(5) . . . . ?
O8 C42 C43 C46 -177.0(4) . . . . ?
C47 C47 C48 C49 -173.2(15) 2_656 . . . ?
